data_1574084
loop_
_publ_author_name
'Viborg, Anton'
'Dunstan, Maja A.'
'Yutronkie, Nathan J.'
'Chanda, Amit'
'Trier, Felix'
'Pryds, Nini'
'Wilhelm, Fabrice'
'Rogalev, Andrei'
'Pinkowicz, Dawid'
'Pedersen, Kasper S.'

_publ_section_title
;
 Disentangling chemical pressure and superexchange effects in
 lanthanide--organic valence tautomerism
;
_journal_issue 16
_journal_name_full 'Chemical Science'
_journal_page_first 6879
_journal_page_last 6885
_journal_paper_doi 10.1039/D5SC01246E
_journal_volume 16
_journal_year 2025
_chemical_formula_moiety 'C12 H16 I2 N4 O Sm'
_chemical_formula_sum 'C12 H16 I2 N4 O Sm'
_chemical_formula_weight 636.44
_chemical_name_systematic catena-[bis(pyrazine)-tetrahydrofurane-diiodo-samarium(iii)]
_chemical_properties_physical Air-sensitive,Moisture-sensitive
_space_group_crystal_system monoclinic
_space_group_IT_number 11
_space_group_name_Hall '-P 2yb'
_space_group_name_H-M_alt 'P 1 21/m 1'
_atom_sites_solution_hydrogens geom
_atom_sites_solution_primary direct
_audit_creation_date 2024-11-13
_audit_creation_method
;
Olex2 1.5
(compiled 2024.02.16 svn.r378c4104 for OlexSys, GUI svn.r6928)
;
_audit_update_record
;
2025-01-28 deposited with the CCDC.	2025-03-07 downloaded from the CCDC.
;
_cell_angle_alpha 90
_cell_angle_beta 93.4456(15)
_cell_angle_gamma 90
_cell_formula_units_Z 2
_cell_length_a 8.94497(13)
_cell_length_b 7.93580(13)
_cell_length_c 12.43051(18)
_cell_measurement_reflns_used 8790
_cell_measurement_temperature 169.99(10)
_cell_measurement_theta_max 76.1080
_cell_measurement_theta_min 3.4980
_cell_volume 880.79(2)
_computing_cell_refinement 'CrysAlisPro 1.171.44.68a (Rigaku OD, 2024)'
_computing_data_collection 'CrysAlisPro system (CCD 43.136a 64-bit (release 23-08-2024))'
_computing_data_reduction 'CrysAlisPro 1.171.44.68a (Rigaku OD, 2024)'
_computing_molecular_graphics 'Olex2 1.5 (Dolomanov et al., 2009)'
_computing_publication_material 'Olex2 1.5 (Dolomanov et al., 2009)'
_computing_structure_refinement 'SHELXL 2019/3 (Sheldrick, 2015)'
_computing_structure_solution 'SHELXS  (Sheldrick, 2008)'
_diffrn_ambient_environment N~2~
_diffrn_ambient_temperature 169.99(10)
_diffrn_detector 'CCD plate'
_diffrn_detector_area_resol_mean 10.6146
_diffrn_detector_type Atlas
_diffrn_measured_fraction_theta_full 1.000
_diffrn_measured_fraction_theta_max 0.995
_diffrn_measurement_details
;
List of Runs (angles in degrees, time in seconds):

  # Type    Start    End  Width  t~exp~   \w     \q     \k     \f   Frames
#--------------------------------------------------------------------------
  1  \w    -66.00  33.00   1.00    3.21    --  -41.06  38.00-180.00   99
  2  \w    -66.00  33.00   1.00    3.21    --  -41.06  38.00 -30.00   99
  3  \w    -66.00  33.00   1.00    3.21    --  -41.06  38.00 -30.00   99
  4  \w    -66.00  33.00   1.00    3.21    --  -41.06  38.00-180.00   99
  5  \w    -66.00  33.00   1.00    3.21    --  -41.06  38.00-120.00   99
  6  \w    -69.00  32.00   1.00    3.21    --  -41.06  57.00  60.00  101
  7  \w      7.00  34.00   1.00    3.21    --   41.06  83.00 -38.55   27
  8  \w      4.00  30.00   1.00    3.21    --   41.06  89.00-137.10   26
  9  \w      6.00  81.00   1.00    3.21    --   41.06 -99.00  60.00   75
 10  \w      7.00  34.00   1.00    3.21    --   41.06  83.00 -13.77   27
 11  \w      5.00  31.00   1.00    3.21    --   41.06  87.00 168.08   26
 12  \w     84.00 178.00   1.00   12.87    --  112.00  30.00-150.00   94
 13  \w     39.00 138.00   1.00   12.87    --  112.00 -45.00-150.00   99
 14  \w     36.00 145.00   1.00   12.87    --  112.00 -77.00-150.00  109
 15  \w     61.00 146.00   1.00   12.87    --  112.00 178.00  90.00   85
 16  \w     39.00 109.00   1.00   12.87    --  112.00-111.00  90.00   70
 17  \w     39.00 109.00   1.00   12.87    --  112.00-111.00 120.00   70
 18  \w     30.00 165.00   1.00   12.87    --  112.00 -15.00   0.00  135
 19  \w     59.00 178.00   1.00   12.87    --  112.00  15.00   0.00  119
 20  \w     39.00 109.00   1.00   12.87    --  112.00-111.00 -30.00   70
 21  \w     29.00 107.00   1.00   12.87    --  112.00 -94.00  30.00   78
 22  \w     39.00 109.00   1.00   12.87    --  112.00-111.00-150.00   70
 23  \w     39.00 109.00   1.00   12.87    --  112.00-111.00-150.00   70
 24  \w     84.00 178.00   1.00   12.87    --  112.00  30.00 -90.00   94
 25  \w     84.00 178.00   1.00   12.87    --  112.00  30.00 -90.00   94
 26  \w     39.00 109.00   1.00   12.87    --  112.00-111.00  60.00   70
 27  \w     40.00 141.00   1.00   12.87    --  112.00 -61.00  90.00  101
 28  \w     84.00 178.00   1.00   12.87    --  112.00  30.00-150.00   94
 29  \w     30.00 165.00   1.00   12.87    --  112.00 -15.00   0.00  135
 30  \w     29.00 107.00   1.00   12.87    --  112.00 -94.00-120.00   78
 31  \w     36.00 145.00   1.00   12.87    --  112.00 -77.00-150.00  109
 32  \w    103.00 178.00   1.00   12.87    --  112.00  77.00 120.00   75
 33  \w     29.00 107.00   1.00   12.87    --  112.00 -94.00-120.00   78
 34  \w   -115.00 -17.00   1.00    3.21    --  -41.06 -38.00   0.00   98
 35  \w      6.00  32.00   1.00    3.21    --   41.06  85.00  48.17   26
 36  \w     13.00 114.00   1.00    3.21    --   41.06  57.00 150.00  101
 37  \w      8.00  42.00   1.00    3.21    --   41.06  81.00 109.64   34
 38  \w      8.00  42.00   1.00    3.21    --   41.06  80.00-106.68   34
 39  \w      7.00  42.00   1.00    3.21    --   41.06  82.00  -0.04   35
 40  \w     17.00 115.00   1.00    3.21    --   41.06  38.00 -90.00   98
 41  \w     27.00  95.00   1.00    3.21    --   41.06-125.00 -90.00   68
 42  \w      6.00  33.00   1.00    3.21    --   41.06  84.00  71.25   27
 43  \w     83.00 121.00   1.00   12.87    --  112.00  61.00 120.00   38
 44  \w     86.00 178.00   1.00   12.87    --  112.00  45.00  30.00   92
 45  \w     84.00 178.00   1.00   12.87    --  112.00  30.00  90.00   94
;
_diffrn_measurement_device 'four-circle diffractometer'
_diffrn_measurement_device_type 'SuperNova, Dual, Cu at home/near, Atlas'
_diffrn_measurement_method '\w scans'
_diffrn_orient_matrix_type 'CrysAlisPro convention (1999,Acta A55,543-557)'
_diffrn_orient_matrix_UB_11 0.0145871000
_diffrn_orient_matrix_UB_12 -0.1516003000
_diffrn_orient_matrix_UB_13 -0.0760978000
_diffrn_orient_matrix_UB_21 -0.0645506000
_diffrn_orient_matrix_UB_22 0.1068900000
_diffrn_orient_matrix_UB_23 -0.0952465000
_diffrn_orient_matrix_UB_31 0.1593698000
_diffrn_orient_matrix_UB_32 0.0570966000
_diffrn_orient_matrix_UB_33 -0.0235553000
_diffrn_radiation_monochromator mirror
_diffrn_radiation_probe x-ray
_diffrn_radiation_type 'Cu K\a'
_diffrn_radiation_wavelength 1.54184
_diffrn_reflns_av_R_equivalents 0.0679
_diffrn_reflns_av_unetI/netI 0.0273
_diffrn_reflns_Laue_measured_fraction_full 1.000
_diffrn_reflns_Laue_measured_fraction_max 0.995
_diffrn_reflns_limit_h_max 11
_diffrn_reflns_limit_h_min -8
_diffrn_reflns_limit_k_max 9
_diffrn_reflns_limit_k_min -9
_diffrn_reflns_limit_l_max 15
_diffrn_reflns_limit_l_min -15
_diffrn_reflns_number 18187
_diffrn_reflns_point_group_measured_fraction_full 1.000
_diffrn_reflns_point_group_measured_fraction_max 0.995
_diffrn_reflns_theta_full 67.684
_diffrn_reflns_theta_max 76.418
_diffrn_reflns_theta_min 3.562
_diffrn_source 'micro-focus sealed X-ray tube'
_diffrn_source_type 'SuperNova (Cu) X-ray Source'
_exptl_absorpt_coefficient_mu 52.563
_exptl_absorpt_correction_T_max 0.406
_exptl_absorpt_correction_T_min 0.042
_exptl_absorpt_correction_type gaussian
_exptl_absorpt_process_details
;
CrysAlisPro 1.171.44.68a (Rigaku Oxford Diffraction, 2024)
Numerical absorption correction based on gaussian integration over
a multifaceted crystal model
Empirical absorption correction using spherical harmonics,
implemented in SCALE3 ABSPACK scaling algorithm.
;
_exptl_crystal_colour 'dark blue'
_exptl_crystal_colour_modifier dark
_exptl_crystal_colour_primary blue
_exptl_crystal_density_diffrn 2.400
_exptl_crystal_description plank
_exptl_crystal_F_000 584
_exptl_crystal_preparation
'A tetrahydrofuran solution of SmI2 was added to a melt of pyrazine and cooled.,Magnetic properties'
_exptl_crystal_recrystallization_method 'Single crystals were obtained directly from the reaction mixture'
_exptl_crystal_size_max 0.108
_exptl_crystal_size_mid 0.039
_exptl_crystal_size_min 0.027
_refine_diff_density_max 3.106
_refine_diff_density_min -1.077
_refine_diff_density_rms 0.245
_refine_ls_extinction_method none
_refine_ls_goodness_of_fit_ref 1.041
_refine_ls_hydrogen_treatment constr
_refine_ls_matrix_type full
_refine_ls_number_parameters 115
_refine_ls_number_reflns 1974
_refine_ls_number_restraints 60
_refine_ls_restrained_S_all 1.032
_refine_ls_R_factor_all 0.0550
_refine_ls_R_factor_gt 0.0504
_refine_ls_shift/su_max 0.000
_refine_ls_shift/su_mean 0.000
_refine_ls_structure_factor_coef Fsqd
_refine_ls_weighting_details 'w=1/[\s^2^(Fo^2^)+(0.1062P)^2^+0.4527P] where P=(Fo^2^+2Fc^2^)/3'
_refine_ls_weighting_scheme calc
_refine_ls_wR_factor_gt 0.1331
_refine_ls_wR_factor_ref 0.1400
_reflns_Friedel_coverage 0.000
_reflns_number_gt 1773
_reflns_number_total 1974
_reflns_threshold_expression 'I > 2\s(I)'
_cod_data_source_file d5sc01246e2.cif
_cod_data_source_block SmI2pyz2thf_170k
_cod_depositor_comments 'Adding full bibliography for 1574084--1574088.cif.'
_cod_database_code 1574084
_shelx_shelxl_version_number 2019/3
_chemical_oxdiff_formula 'C12 H16 N4 O I2 Sm '
_shelx_space_group_comment
;
The symmetry employed for this shelxl refinement is uniquely defined
by the following loop, which should always be used as a source of
symmetry information in preference to the above space-group names.
They are only intended as comments.
;
_shelx_estimated_absorpt_t_max 0.331
_shelx_estimated_absorpt_t_min 0.070
_diffrn_oxdiff_digest_od_ed
;

;
_olex2_refinement_description
;
1. Fixed Uiso
 At 1.2 times of:
  All C(H) groups, All C(H,H) groups
2. Uiso/Uaniso restraints and constraints
O1 \\sim C5 \\sim C6 \\sim C7 \\sim C8: within 2A with sigma of 0.04 and sigma
for terminal atoms of 0.08 within 2A
3. Rigid body (RIGU) restrains
 O1, C5, C6, C7, C8
 with sigma for 1-2 distances of 0.004 and sigma for 1-3 distances of 0.004
4. Others
 Fixed Sof: C5(0.5) H5A(0.5) H5B(0.5) C6(0.5) H6A(0.5) H6B(0.5) C7(0.5)
 H7A(0.5) H7B(0.5) C8(0.5) H8A(0.5) H8B(0.5)
5.a Secondary CH2 refined with riding coordinates:
 C5(H5A,H5B), C6(H6A,H6B), C7(H7A,H7B), C8(H8A,H8B)
5.b Aromatic/amide H refined with riding coordinates:
 C1(H1), C2(H2), C3(H3), C4(H4)
;
_olex2_exptl_crystal_mounting_method
'Crystals were covered in polybutene oil under an inert atmosphere and transferred to a nylon loop placed under a stream of nitrogen gas'
_olex2_submission_special_instructions 'No special instructions were received'
_oxdiff_exptl_absorpt_empirical_details
;
Empirical correction (ABSPACK) includes:
- Absorption correction using spherical harmonics
- Frame scaling
;
_oxdiff_exptl_absorpt_empirical_full_max 5.202
_oxdiff_exptl_absorpt_empirical_full_min 0.467

loop_
_space_group_symop_operation_xyz
'x, y, z'
'-x, y+1/2, -z'
'-x, -y, -z'
'x, -y-1/2, z'

loop_
_atom_site_label
_atom_site_type_symbol
_atom_site_fract_x
_atom_site_fract_y
_atom_site_fract_z
_atom_site_U_iso_or_equiv
_atom_site_adp_type
_atom_site_occupancy
_atom_site_site_symmetry_order
_atom_site_calc_flag
_atom_site_refinement_flags_posn
_atom_site_refinement_flags_adp
_atom_site_refinement_flags_occupancy
_atom_site_disorder_assembly
_atom_site_disorder_group
Sm1 Sm 0.18679(5) 0.250000 0.27366(4) 0.0413(2) Uani 1 2 d S T P A .
I1 I -0.10878(7) 0.250000 0.13096(5) 0.0509(2) Uani 1 2 d S T P . .
I2 I 0.50254(6) 0.250000 0.38729(6) 0.0498(2) Uani 1 2 d S T P . .
O1 O 0.3043(9) 0.250000 0.0937(8) 0.0609(18) Uani 1 2 d S TU P . .
N1 N 0.0675(7) 0.4245(8) 0.4112(5) 0.0508(13) Uani 1 1 d . . . . .
N2 N 0.2294(7) 0.5719(8) 0.2399(5) 0.0498(13) Uani 1 1 d . . . . .
C1 C -0.0810(8) 0.4602(11) 0.4126(7) 0.0582(19) Uani 1 1 d . . . . .
H1 H -0.143232 0.434169 0.350159 0.070 Uiso 1 1 calc R U . . .
C2 C 0.1445(8) 0.4710(11) 0.5041(7) 0.0584(19) Uani 1 1 d . . . . .
H2 H 0.249716 0.453088 0.509795 0.070 Uiso 1 1 calc R U . . .
C3 C 0.1345(11) 0.6630(11) 0.1779(6) 0.064(2) Uani 1 1 d . . . . .
H3 H 0.063214 0.605864 0.131266 0.077 Uiso 1 1 calc R U . . .
C4 C 0.3284(9) 0.6634(11) 0.2996(8) 0.0595(19) Uani 1 1 d . . . . .
H4 H 0.402154 0.606245 0.344019 0.071 Uiso 1 1 calc R U . . .
C5 C 0.257(3) 0.317(3) 0.0030(17) 0.093(6) Uani 0.5 1 d . U P A -1
H5A H 0.282514 0.438154 0.004342 0.112 Uiso 0.5 1 calc R U P A -1
H5B H 0.146962 0.306672 -0.004841 0.112 Uiso 0.5 1 calc R U P A -1
C6 C 0.436(3) 0.166(4) 0.075(2) 0.115(8) Uani 0.5 1 d . U P A -1
H6A H 0.428615 0.046625 0.097495 0.139 Uiso 0.5 1 calc R U P A -1
H6B H 0.520935 0.218567 0.117634 0.139 Uiso 0.5 1 calc R U P A -1
C7 C 0.324(3) 0.236(14) -0.0954(18) 0.106(9) Uani 0.5 1 d . U P A -1
H7A H 0.261379 0.142564 -0.125674 0.128 Uiso 0.5 1 calc R U P A -1
H7B H 0.341669 0.319442 -0.152403 0.128 Uiso 0.5 1 calc R U P A -1
C8 C 0.459(4) 0.178(4) -0.043(3) 0.120(8) Uani 0.5 1 d . U P A -1
H8A H 0.542100 0.256730 -0.055839 0.144 Uiso 0.5 1 calc R U P A -1
H8B H 0.485770 0.065556 -0.071510 0.144 Uiso 0.5 1 calc R U P A -1

loop_
_atom_site_aniso_label
_atom_site_aniso_U_11
_atom_site_aniso_U_22
_atom_site_aniso_U_33
_atom_site_aniso_U_23
_atom_site_aniso_U_13
_atom_site_aniso_U_12
Sm1 0.0354(3) 0.0416(3) 0.0462(3) 0.000 -0.0033(2) 0.000
I1 0.0429(3) 0.0592(4) 0.0493(3) 0.000 -0.0073(2) 0.000
I2 0.0351(3) 0.0426(4) 0.0703(4) 0.000 -0.0077(3) 0.000
O1 0.057(4) 0.053(4) 0.073(5) 0.000 0.005(4) 0.000
N1 0.052(3) 0.043(3) 0.058(3) -0.009(3) 0.012(3) -0.005(3)
N2 0.055(3) 0.045(3) 0.050(3) -0.001(2) 0.005(3) 0.001(3)
C1 0.049(4) 0.064(5) 0.061(4) -0.023(4) 0.002(3) -0.006(3)
C2 0.041(3) 0.063(5) 0.071(4) -0.015(4) 0.005(3) -0.004(3)
C3 0.084(6) 0.049(4) 0.056(4) -0.007(3) -0.019(4) -0.002(4)
C4 0.054(4) 0.046(4) 0.077(5) 0.003(4) -0.009(4) 0.005(3)
C5 0.083(10) 0.125(17) 0.074(8) 0.024(9) 0.024(8) 0.024(10)
C6 0.093(12) 0.137(18) 0.121(13) 0.030(14) 0.044(10) 0.051(11)
C7 0.122(13) 0.11(2) 0.087(8) -0.012(16) 0.032(9) -0.013(18)
C8 0.123(14) 0.113(17) 0.129(14) -0.001(14) 0.060(11) 0.025(13)

loop_
_atom_type_symbol
_atom_type_description
_atom_type_scat_dispersion_real
_atom_type_scat_dispersion_imag
_atom_type_scat_source
C C 0.0181 0.0091 'International Tables Vol C Tables 4.2.6.8 and 6.1.1.4'
H H 0.0000 0.0000 'International Tables Vol C Tables 4.2.6.8 and 6.1.1.4'
N N 0.0311 0.0180 'International Tables Vol C Tables 4.2.6.8 and 6.1.1.4'
O O 0.0492 0.0322 'International Tables Vol C Tables 4.2.6.8 and 6.1.1.4'
I I -0.3257 6.8362 'International Tables Vol C Tables 4.2.6.8 and 6.1.1.4'
Sm Sm -5.3236 12.2178 'International Tables Vol C Tables 4.2.6.8 and 6.1.1.4'

loop_
_exptl_crystal_face_index_h
_exptl_crystal_face_index_k
_exptl_crystal_face_index_l
_exptl_crystal_face_perp_dist
0 -1 0 0.0622
-2 0 1 0.0119
2 0 -1 0.0192
0 1 1 0.0264
-1 0 -2 0.0244
0 0 -1 0.0219
0 0 1 0.0052

loop_
_geom_angle_atom_site_label_1
_geom_angle_atom_site_label_2
_geom_angle_atom_site_label_3
_geom_angle
_geom_angle_site_symmetry_1
_geom_angle_site_symmetry_3
_geom_angle_publ_flag
I2 Sm1 I1 172.32(3) . . ?
O1 Sm1 I1 83.04(19) . . ?
O1 Sm1 I2 89.28(19) . . ?
O1 Sm1 N2 77.66(14) . . ?
O1 Sm1 N2 77.65(14) . 4_565 ?
N1 Sm1 I1 90.40(15) . . ?
N1 Sm1 I1 90.40(15) 4_565 . ?
N1 Sm1 I2 95.98(15) . . ?
N1 Sm1 I2 95.98(15) 4_565 . ?
N1 Sm1 O1 145.66(16) 4_565 . ?
N1 Sm1 O1 145.66(16) . . ?
N1 Sm1 N1 67.6(3) . 4_565 ?
N1 Sm1 N2 136.4(2) . 4_565 ?
N1 Sm1 N2 68.9(2) . . ?
N1 Sm1 N2 68.9(2) 4_565 4_565 ?
N1 Sm1 N2 136.4(2) 4_565 . ?
N2 Sm1 I1 92.05(14) 4_565 . ?
N2 Sm1 I1 92.05(14) . . ?
N2 Sm1 I2 86.28(14) 4_565 . ?
N2 Sm1 I2 86.28(14) . . ?
N2 Sm1 N2 154.3(3) 4_565 . ?
C5 O1 Sm1 129.9(11) . . ?
C5 O1 C6 106.8(17) . . ?
C6 O1 Sm1 123.2(13) . . ?
C1 N1 Sm1 125.7(5) . . ?
C1 N1 C2 112.2(6) . . ?
C2 N1 Sm1 121.2(5) . . ?
C3 N2 Sm1 122.0(5) . . ?
C3 N2 C4 114.0(7) . . ?
C4 N2 Sm1 122.7(5) . . ?
N1 C1 H1 118.0 . . ?
C2 C1 N1 124.0(7) 3_566 . ?
C2 C1 H1 118.0 3_566 . ?
N1 C2 H2 118.1 . . ?
C1 C2 N1 123.7(7) 3_566 . ?
C1 C2 H2 118.1 3_566 . ?
N2 C3 C3 123.0(5) . 4_575 ?
N2 C3 H3 118.5 . . ?
C3 C3 H3 118.5 4_575 . ?
N2 C4 C4 123.0(5) . 4_575 ?
N2 C4 H4 118.5 . . ?
C4 C4 H4 118.5 4_575 . ?
O1 C5 H5A 108.8 . . ?
O1 C5 H5B 108.8 . . ?
O1 C5 C7 114(3) . . ?
H5A C5 H5B 107.7 . . ?
C7 C5 H5A 108.8 . . ?
C7 C5 H5B 108.8 . . ?
O1 C6 H6A 110.2 . . ?
O1 C6 H6B 110.2 . . ?
O1 C6 C8 108(2) . . ?
H6A C6 H6B 108.5 . . ?
C8 C6 H6A 110.2 . . ?
C8 C6 H6B 110.2 . . ?
C5 C7 H7A 112.2 . . ?
C5 C7 H7B 112.2 . . ?
H7A C7 H7B 109.8 . . ?
C8 C7 C5 98(2) . . ?
C8 C7 H7A 112.2 . . ?
C8 C7 H7B 112.2 . . ?
C6 C8 H8A 110.2 . . ?
C6 C8 H8B 110.2 . . ?
C7 C8 C6 108(2) . . ?
C7 C8 H8A 110.2 . . ?
C7 C8 H8B 110.2 . . ?
H8A C8 H8B 108.5 . . ?

loop_
_geom_bond_atom_site_label_1
_geom_bond_atom_site_label_2
_geom_bond_distance
_geom_bond_site_symmetry_2
_geom_bond_publ_flag
Sm1 I1 3.0940(7) . ?
Sm1 I2 3.0810(7) . ?
Sm1 O1 2.529(9) . ?
Sm1 N1 2.490(6) . ?
Sm1 N1 2.490(6) 4_565 ?
Sm1 N2 2.620(7) . ?
Sm1 N2 2.620(7) 4_565 ?
O1 C5 1.29(2) . ?
O1 C6 1.38(2) . ?
N1 C1 1.359(10) . ?
N1 C2 1.360(10) . ?
N2 C3 1.327(10) . ?
N2 C4 1.335(10) . ?
C1 H1 0.9500 . ?
C1 C2 1.328(11) 3_566 ?
C2 H2 0.9500 . ?
C3 C3 1.381(17) 4_575 ?
C3 H3 0.9500 . ?
C4 C4 1.375(17) 4_575 ?
C4 H4 0.9500 . ?
C5 H5A 0.9900 . ?
C5 H5B 0.9900 . ?
C5 C7 1.53(5) . ?
C6 H6A 0.9900 . ?
C6 H6B 0.9900 . ?
C6 C8 1.50(4) . ?
C7 H7A 0.9900 . ?
C7 H7B 0.9900 . ?
C7 C8 1.42(5) . ?
C8 H8A 0.9900 . ?
C8 H8B 0.9900 . ?

loop_
_geom_torsion_atom_site_label_1
_geom_torsion_atom_site_label_2
_geom_torsion_atom_site_label_3
_geom_torsion_atom_site_label_4
_geom_torsion
_geom_torsion_site_symmetry_1
_geom_torsion_site_symmetry_2
_geom_torsion_site_symmetry_3
_geom_torsion_site_symmetry_4
_geom_torsion_publ_flag
Sm1 O1 C5 C7 -158(3) . . . . ?
Sm1 O1 C6 C8 173.2(17) . . . . ?
Sm1 N1 C1 C2 168.2(7) . . . 3_566 ?
Sm1 N1 C2 C1 -168.7(8) . . . 3_566 ?
Sm1 N2 C3 C3 164.78(18) . . . 4_575 ?
Sm1 N2 C4 C4 -164.69(19) . . . 4_575 ?
O1 C5 C7 C8 -27(6) . . . . ?
O1 C6 C8 C7 -13(6) . . . . ?
C1 N1 C2 C1 1.3(15) . . . 3_566 ?
C2 N1 C1 C2 -1.3(15) . . . 3_566 ?
C3 N2 C4 C4 2.3(9) . . . 4_575 ?
C4 N2 C3 C3 -2.3(9) . . . 4_575 ?
C5 O1 C6 C8 -4(3) . . . . ?
C5 C7 C8 C6 21(6) . . . . ?
C6 O1 C5 C7 20(4) . . . . ?

loop_
_exptl_oxdiff_crystal_face_indexfrac_h
_exptl_oxdiff_crystal_face_indexfrac_k
_exptl_oxdiff_crystal_face_indexfrac_l
_exptl_oxdiff_crystal_face_x
_exptl_oxdiff_crystal_face_y
_exptl_oxdiff_crystal_face_z
0.0000 -1.0001 0.0008 0.1516 -0.1070 -0.0571
-1.9999 0.0001 1.0005 -0.1053 0.0338 -0.3423
1.9999 -0.0001 -1.0005 0.1053 -0.0338 0.3423
-0.0003 1.0002 0.9993 -0.2277 0.0118 0.0335
-0.9991 -0.0001 -2.0000 0.1376 0.2550 -0.1121
0.0003 -0.0001 -1.0001 0.0761 0.0952 0.0236
-0.0003 0.0001 1.0001 -0.0761 -0.0952 -0.0236
